data_2229037
loop_
_publ_author_name
'Knittel, Stephane'
'Francois, Michel'
'Steinmetz, Jean'
'Vilasi, Michel'

_publ_section_title
;
 Redetermination of MoPt~3~Si~4~ from single-crystal data
;
_journal_coeditor_code FI2101
_journal_issue 2
_journal_name_full 'Acta Crystallographica Section E'
_journal_page_first i20
_journal_paper_doi 10.1107/S1600536810054425
_journal_volume 67
_journal_year 2011
_chemical_formula_iupac 'Mo Pt3 Si4'
_chemical_formula_moiety 'Mo Pt3 Si4'
_chemical_formula_sum 'Mo Pt3 Si4'
_chemical_formula_weight 793.57
_chemical_melting_point 1503
_chemical_name_common 'Molybdenum platinum silicide'
_chemical_name_systematic
;
Molybdenum triplatinum tetrasilicide
;
_space_group_IT_number 62
_symmetry_cell_setting orthorhombic
_symmetry_space_group_name_Hall '-P 2ac 2n'
_symmetry_space_group_name_H-M 'P n m a'
_atom_sites_solution_primary direct
_atom_sites_solution_secondary difmap
_cell_angle_alpha 90.00
_cell_angle_beta 90.00
_cell_angle_gamma 90.00
_cell_formula_units_Z 4
_cell_length_a 5.5121(2)
_cell_length_b 3.49510(10)
_cell_length_c 24.3078(7)
_cell_measurement_reflns_used 4246
_cell_measurement_temperature 297(2)
_cell_measurement_theta_max 33.68
_cell_measurement_theta_min 3.352
_cell_volume 468.30(3)
_computing_cell_refinement 'SAINT (Bruker, 2004)'
_computing_data_collection 'APEX2 (Bruker, 2004)'
_computing_data_reduction 'SAINT (Bruker, 2004)'
_computing_molecular_graphics 'DIAMOND (Brandenburg, 1999) and ORTEP-3 (Farrugia, 1997)'
_computing_publication_material 'SHELXL97 (Sheldrick, 2008)'
_computing_structure_refinement 'SHELXL97 (Sheldrick, 2008)'
_computing_structure_solution 'SHELXS97 (Sheldrick, 2008)'
_diffrn_ambient_temperature 297(2)
_diffrn_measured_fraction_theta_full 0.993
_diffrn_measured_fraction_theta_max 0.993
_diffrn_measurement_device_type 'Bruker APEXII QUAZAR CCD'
_diffrn_measurement_method '\w scans'
_diffrn_radiation_monochromator graphite
_diffrn_radiation_source ImuS
_diffrn_radiation_type MoK\a
_diffrn_radiation_wavelength 0.71073
_diffrn_reflns_av_R_equivalents 0.0395
_diffrn_reflns_av_sigmaI/netI 0.0213
_diffrn_reflns_limit_h_max 8
_diffrn_reflns_limit_h_min -8
_diffrn_reflns_limit_k_max 5
_diffrn_reflns_limit_k_min -5
_diffrn_reflns_limit_l_max 37
_diffrn_reflns_limit_l_min -34
_diffrn_reflns_number 9779
_diffrn_reflns_theta_full 33.72
_diffrn_reflns_theta_max 33.72
_diffrn_reflns_theta_min 1.68
_diffrn_standards_number 0
_exptl_absorpt_coefficient_mu 92.796
_exptl_absorpt_correction_T_max 0.1739
_exptl_absorpt_correction_T_min 0.0314
_exptl_absorpt_correction_type multi-scan
_exptl_absorpt_process_details '(SADABS; Bruker, 2004)'
_exptl_crystal_density_diffrn 11.256
_exptl_crystal_density_method 'not measured'
_exptl_crystal_description needle
_exptl_crystal_F_000 1328
_exptl_crystal_size_max 0.12
_exptl_crystal_size_mid 0.03
_exptl_crystal_size_min 0.03
_refine_diff_density_max 2.161
_refine_diff_density_min -3.810
_refine_ls_extinction_coef 0.00129(7)
_refine_ls_extinction_expression Fc^*^=kFc[1+0.001xFc^2^\l^3^/sin(2\q)]^-1/4^
_refine_ls_extinction_method 'SHELXL97 (Sheldrick, 2008)'
_refine_ls_goodness_of_fit_ref 1.409
_refine_ls_matrix_type full
_refine_ls_number_parameters 50
_refine_ls_number_reflns 1060
_refine_ls_number_restraints 0
_refine_ls_restrained_S_all 1.409
_refine_ls_R_factor_all 0.0315
_refine_ls_R_factor_gt 0.0285
_refine_ls_shift/su_max 0.001
_refine_ls_shift/su_mean 0.000
_refine_ls_structure_factor_coef Fsqd
_refine_ls_weighting_details 'calc w=1/[\s^2^(Fo^2^)+(0.0069P)^2^+14.4673P] where P=(Fo^2^+2Fc^2^)/3'
_refine_ls_weighting_scheme calc
_refine_ls_wR_factor_gt 0.0657
_refine_ls_wR_factor_ref 0.0667
_reflns_number_gt 955
_reflns_number_total 1060
_reflns_threshold_expression I>2\s(I)
_cod_data_source_file fi2101.cif
_cod_data_source_block I
_cod_database_code 2229037
_cod_database_fobs_code 2229037

loop_
_symmetry_equiv_pos_as_xyz
'x, y, z'
'-x+1/2, -y, z+1/2'
'-x, y+1/2, -z'
'x+1/2, -y+1/2, -z+1/2'
'-x, -y, -z'
'x-1/2, y, -z-1/2'
'x, -y-1/2, z'
'-x-1/2, y-1/2, z-1/2'

loop_
_atom_site_type_symbol
_atom_site_label
_atom_site_fract_x
_atom_site_fract_y
_atom_site_fract_z
_atom_site_U_iso_or_equiv
_atom_site_adp_type
_atom_site_calc_flag
_atom_site_refinement_flags
_atom_site_occupancy
_atom_site_disorder_assembly
_atom_site_disorder_group
Pt Pt1 0.50285(7) 0.2500 0.547907(16) 0.00783(11) Uani d S 1 . .
Pt Pt2 0.00468(7) -0.2500 0.669289(16) 0.00688(11) Uani d S 1 . .
Pt Pt3 0.00210(7) 0.2500 0.574730(17) 0.00783(11) Uani d S 1 . .
Mo Mo1 -0.49497(15) -0.2500 0.71035(4) 0.00562(16) Uani d S 1 . .
Si Si1 0.6616(6) -0.2500 0.60935(12) 0.0071(5) Uani d S 1 . .
Si Si2 0.3216(6) 0.2500 0.64573(12) 0.0072(5) Uani d S 1 . .
Si Si3 0.1790(6) -0.2500 0.51984(12) 0.0076(5) Uani d S 1 . .
Si Si4 -0.1678(6) -0.7500 0.72502(12) 0.0071(5) Uani d S 1 . .

loop_
_atom_site_aniso_label
_atom_site_aniso_U_11
_atom_site_aniso_U_22
_atom_site_aniso_U_33
_atom_site_aniso_U_12
_atom_site_aniso_U_13
_atom_site_aniso_U_23
Pt1 0.00828(19) 0.00729(18) 0.00793(19) 0.000 0.00011(13) 0.000
Pt2 0.00732(18) 0.00574(16) 0.00759(19) 0.000 0.00034(13) 0.000
Pt3 0.00835(18) 0.00728(17) 0.00787(18) 0.000 -0.00006(13) 0.000
Mo1 0.0068(3) 0.0044(3) 0.0057(3) 0.000 0.0003(3) 0.000
Si1 0.0086(11) 0.0063(11) 0.0064(12) 0.000 -0.0006(10) 0.000
Si2 0.0092(12) 0.0055(12) 0.0068(12) 0.000 -0.0021(10) 0.000
Si3 0.0090(12) 0.0063(12) 0.0075(11) 0.000 0.0004(10) 0.000
Si4 0.0099(12) 0.0033(11) 0.0082(12) 0.000 -0.0006(10) 0.000

loop_
_atom_type_symbol
_atom_type_description
_atom_type_scat_dispersion_real
_atom_type_scat_dispersion_imag
_atom_type_scat_source
Si Si 0.0817 0.0704 'International Tables Vol C Tables 4.2.6.8 and 6.1.1.4'
Mo Mo -1.6832 0.6857 'International Tables Vol C Tables 4.2.6.8 and 6.1.1.4'
Pt Pt -1.7033 8.3905 'International Tables Vol C Tables 4.2.6.8 and 6.1.1.4'

loop_
_geom_angle_atom_site_label_1
_geom_angle_atom_site_label_2
_geom_angle_atom_site_label_3
_geom_angle_site_symmetry_1
_geom_angle_site_symmetry_3
_geom_angle
_geom_angle_publ_flag
Si3 Pt1 Si1 5_656 . 98.99(9) ?
Si3 Pt1 Si1 5_656 1_565 98.99(9) ?
Si1 Pt1 Si1 . 1_565 90.54(10) ?
Si3 Pt1 Si2 5_656 . 155.99(10) ?
Si1 Pt1 Si2 . . 65.04(8) ?
Si1 Pt1 Si2 1_565 . 65.04(8) ?
Si3 Pt1 Si3 5_656 . 108.80(8) ?
Si1 Pt1 Si3 . . 85.75(8) ?
Si1 Pt1 Si3 1_565 . 152.21(10) ?
Si2 Pt1 Si3 . . 88.61(8) ?
Si3 Pt1 Si3 5_656 1_565 108.80(8) ?
Si1 Pt1 Si3 . 1_565 152.21(10) ?
Si1 Pt1 Si3 1_565 1_565 85.75(8) ?
Si2 Pt1 Si3 . 1_565 88.61(8) ?
Si3 Pt1 Si3 . 1_565 84.88(9) ?
Si3 Pt1 Pt3 5_656 1_655 56.52(7) ?
Si1 Pt1 Pt3 . 1_655 60.91(7) ?
Si1 Pt1 Pt3 1_565 1_655 60.91(7) ?
Si2 Pt1 Pt3 . 1_655 99.47(7) ?
Si3 Pt1 Pt3 . 1_655 137.02(5) ?
Si3 Pt1 Pt3 1_565 1_655 137.02(5) ?
Si3 Pt1 Pt3 5_656 . 150.09(8) ?
Si1 Pt1 Pt3 . . 101.93(7) ?
Si1 Pt1 Pt3 1_565 . 101.93(7) ?
Si2 Pt1 Pt3 . . 53.91(7) ?
Si3 Pt1 Pt3 . . 52.39(6) ?
Si3 Pt1 Pt3 1_565 . 52.39(6) ?
Pt3 Pt1 Pt3 1_655 . 153.38(2) ?
Si3 Pt1 Pt1 5_656 5_656 57.34(5) ?
Si1 Pt1 Pt1 . 5_656 93.62(5) ?
Si1 Pt1 Pt1 1_565 5_656 156.33(7) ?
Si2 Pt1 Pt1 . 5_656 137.15(4) ?
Si3 Pt1 Pt1 . 5_656 51.45(7) ?
Si3 Pt1 Pt1 1_565 5_656 100.77(6) ?
Pt3 Pt1 Pt1 1_655 5_656 101.239(19) ?
Pt3 Pt1 Pt1 . 5_656 99.983(19) ?
Si3 Pt1 Pt1 5_656 5_666 57.34(5) ?
Si1 Pt1 Pt1 . 5_666 156.33(7) ?
Si1 Pt1 Pt1 1_565 5_666 93.62(5) ?
Si2 Pt1 Pt1 . 5_666 137.15(4) ?
Si3 Pt1 Pt1 . 5_666 100.77(6) ?
Si3 Pt1 Pt1 1_565 5_666 51.45(7) ?
Pt3 Pt1 Pt1 1_655 5_666 101.239(19) ?
Pt3 Pt1 Pt1 . 5_666 99.983(19) ?
Pt1 Pt1 Pt1 5_656 5_666 73.760(19) ?
Si1 Pt2 Si4 1_455 1_565 91.76(9) ?
Si1 Pt2 Si4 1_455 . 91.76(9) ?
Si4 Pt2 Si4 1_565 . 93.12(11) ?
Si1 Pt2 Si2 1_455 . 114.06(8) ?
Si4 Pt2 Si2 1_565 . 84.19(8) ?
Si4 Pt2 Si2 . . 154.07(10) ?
Si1 Pt2 Si2 1_455 1_545 114.06(8) ?
Si4 Pt2 Si2 1_565 1_545 154.07(10) ?
Si4 Pt2 Si2 . 1_545 84.19(8) ?
Si2 Pt2 Si2 . 1_545 87.10(10) ?
Si1 Pt2 Pt3 1_455 1_545 60.68(5) ?
Si4 Pt2 Pt3 1_565 1_545 152.32(7) ?
Si4 Pt2 Pt3 . 1_545 90.38(6) ?
Si2 Pt2 Pt3 . 1_545 103.92(6) ?
Si2 Pt2 Pt3 1_545 1_545 53.60(6) ?
Si1 Pt2 Pt3 1_455 . 60.68(5) ?
Si4 Pt2 Pt3 1_565 . 90.38(6) ?
Si4 Pt2 Pt3 . . 152.32(7) ?
Si2 Pt2 Pt3 . . 53.60(6) ?
Si2 Pt2 Pt3 1_545 . 103.93(6) ?
Pt3 Pt2 Pt3 1_545 . 74.490(14) ?
Si1 Pt2 Mo1 1_455 6_657 127.65(7) ?
Si4 Pt2 Mo1 1_565 6_657 55.76(6) ?
Si4 Pt2 Mo1 . 6_657 55.76(6) ?
Si2 Pt2 Mo1 . 6_657 103.02(7) ?
Si2 Pt2 Mo1 1_545 6_657 103.02(7) ?
Pt3 Pt2 Mo1 1_545 6_657 142.754(7) ?
Pt3 Pt2 Mo1 . 6_657 142.754(7) ?
Si1 Pt2 Mo1 1_455 . 57.54(7) ?
Si4 Pt2 Mo1 1_565 . 55.73(7) ?
Si4 Pt2 Mo1 . . 55.73(7) ?
Si2 Pt2 Mo1 . . 136.42(5) ?
Si2 Pt2 Mo1 1_545 . 136.42(5) ?
Pt3 Pt2 Mo1 1_545 . 105.463(19) ?
Pt3 Pt2 Mo1 . . 105.463(19) ?
Mo1 Pt2 Mo1 6_657 . 70.12(2) ?
Si1 Pt2 Mo1 1_455 1_655 162.29(8) ?
Si4 Pt2 Mo1 1_565 1_655 100.36(8) ?
Si4 Pt2 Mo1 . 1_655 100.36(8) ?
Si2 Pt2 Mo1 . 1_655 55.20(6) ?
Si2 Pt2 Mo1 1_545 1_655 55.20(6) ?
Pt3 Pt2 Mo1 1_545 1_655 105.996(19) ?
Pt3 Pt2 Mo1 . 1_655 105.996(19) ?
Mo1 Pt2 Mo1 6_657 1_655 70.06(2) ?
Mo1 Pt2 Mo1 . 1_655 140.18(4) ?
Si3 Pt3 Si3 . 1_565 93.20(11) ?
Si3 Pt3 Si2 . . 95.67(9) ?
Si3 Pt3 Si2 1_565 . 95.67(9) ?
Si3 Pt3 Si3 . 5_556 69.67(9) ?
Si3 Pt3 Si3 1_565 5_556 69.67(9) ?
Si2 Pt3 Si3 . 5_556 157.89(10) ?
Si3 Pt3 Si1 . 1_455 89.11(7) ?
Si3 Pt3 Si1 1_565 1_455 157.71(9) ?
Si2 Pt3 Si1 . 1_455 106.16(8) ?
Si3 Pt3 Si1 5_556 1_455 90.52(8) ?
Si3 Pt3 Si1 . 1_465 157.72(9) ?
Si3 Pt3 Si1 1_565 1_465 89.11(7) ?
Si2 Pt3 Si1 . 1_465 106.16(8) ?
Si3 Pt3 Si1 5_556 1_465 90.52(8) ?
Si1 Pt3 Si1 1_455 1_465 80.71(9) ?
Si3 Pt3 Pt1 . 1_455 105.46(7) ?
Si3 Pt3 Pt1 1_565 1_455 105.46(7) ?
Si2 Pt3 Pt1 . 1_455 148.91(8) ?
Si3 Pt3 Pt1 5_556 1_455 53.20(7) ?
Si1 Pt3 Pt1 1_455 1_455 52.79(6) ?
Si1 Pt3 Pt1 1_465 1_455 52.79(6) ?
Si3 Pt3 Pt1 . . 58.53(7) ?
Si3 Pt3 Pt1 1_565 . 58.53(7) ?
Si2 Pt3 Pt1 . . 57.71(7) ?
Si3 Pt3 Pt1 5_556 . 100.18(7) ?
Si1 Pt3 Pt1 1_455 . 138.45(5) ?
Si1 Pt3 Pt1 1_465 . 138.45(5) ?
Pt1 Pt3 Pt1 1_455 . 153.38(2) ?
Si3 Pt3 Pt2 . 1_565 151.56(8) ?
Si3 Pt3 Pt2 1_565 1_565 89.99(6) ?
Si2 Pt3 Pt2 . 1_565 55.90(5) ?
Si3 Pt3 Pt2 5_556 1_565 137.07(3) ?
Si1 Pt3 Pt2 1_455 1_565 98.46(5) ?
Si1 Pt3 Pt2 1_465 1_565 50.46(6) ?
Pt1 Pt3 Pt2 1_455 1_565 100.856(15) ?
Pt1 Pt3 Pt2 . 1_565 100.265(15) ?
Si3 Pt3 Pt2 . . 89.99(6) ?
Si3 Pt3 Pt2 1_565 . 151.57(8) ?
Si2 Pt3 Pt2 . . 55.90(5) ?
Si3 Pt3 Pt2 5_556 . 137.07(3) ?
Si1 Pt3 Pt2 1_455 . 50.46(6) ?
Si1 Pt3 Pt2 1_465 . 98.46(5) ?
Pt1 Pt3 Pt2 1_455 . 100.855(15) ?
Pt1 Pt3 Pt2 . . 100.265(15) ?
Pt2 Pt3 Pt2 1_565 . 74.490(14) ?
Si4 Mo1 Si4 6_567 6_557 87.14(10) ?
Si4 Mo1 Si4 6_567 1_565 72.85(5) ?
Si4 Mo1 Si4 6_557 1_565 130.91(7) ?
Si4 Mo1 Si4 6_567 . 130.91(6) ?
Si4 Mo1 Si4 6_557 . 72.85(5) ?
Si4 Mo1 Si4 1_565 . 87.10(10) ?
Si4 Mo1 Si2 6_567 1_445 134.65(10) ?
Si4 Mo1 Si2 6_557 1_445 76.18(8) ?
Si4 Mo1 Si2 1_565 1_445 146.93(10) ?
Si4 Mo1 Si2 . 1_445 84.07(8) ?
Si4 Mo1 Si2 6_567 1_455 76.18(8) ?
Si4 Mo1 Si2 6_557 1_455 134.65(10) ?
Si4 Mo1 Si2 1_565 1_455 84.07(8) ?
Si4 Mo1 Si2 . 1_455 146.93(10) ?
Si2 Mo1 Si2 1_445 1_455 86.18(9) ?
Si4 Mo1 Si1 6_567 1_455 135.16(5) ?
Si4 Mo1 Si1 6_557 1_455 135.16(5) ?
Si4 Mo1 Si1 1_565 1_455 84.07(9) ?
Si4 Mo1 Si1 . 1_455 84.08(9) ?
Si2 Mo1 Si1 1_445 1_455 63.37(8) ?
Si2 Mo1 Si1 1_455 1_455 63.37(8) ?
Si4 Mo1 Pt2 6_567 6_557 51.70(6) ?
Si4 Mo1 Pt2 6_557 6_557 51.70(6) ?
Si4 Mo1 Pt2 1_565 6_557 81.95(7) ?
Si4 Mo1 Pt2 . 6_557 81.94(7) ?
Si2 Mo1 Pt2 1_445 6_557 127.87(6) ?
Si2 Mo1 Pt2 1_455 6_557 127.87(6) ?
Si1 Mo1 Pt2 1_455 6_557 160.67(8) ?
Si4 Mo1 Pt2 6_567 . 124.35(7) ?
Si4 Mo1 Pt2 6_557 . 124.35(7) ?
Si4 Mo1 Pt2 1_565 . 51.64(6) ?
Si4 Mo1 Pt2 . . 51.64(6) ?
Si2 Mo1 Pt2 1_445 . 99.35(7) ?
Si2 Mo1 Pt2 1_455 . 99.35(7) ?
Si1 Mo1 Pt2 1_455 . 50.71(7) ?
Pt2 Mo1 Pt2 6_557 . 109.96(3) ?
Si4 Mo1 Pt2 6_567 1_455 81.81(7) ?
Si4 Mo1 Pt2 6_557 1_455 81.81(7) ?
Si4 Mo1 Pt2 1_565 1_455 135.76(5) ?
Si4 Mo1 Pt2 . 1_455 135.76(5) ?
Si2 Mo1 Pt2 1_445 1_455 54.50(6) ?
Si2 Mo1 Pt2 1_455 1_455 54.50(6) ?
Si1 Mo1 Pt2 1_455 1_455 89.47(7) ?
Pt2 Mo1 Pt2 6_557 1_455 109.86(3) ?
Pt2 Mo1 Pt2 . 1_455 140.18(4) ?
Pt2 Si1 Pt1 1_655 . 130.73(7) ?
Pt2 Si1 Pt1 1_655 1_545 130.73(7) ?
Pt1 Si1 Pt1 . 1_545 90.54(10) ?
Pt2 Si1 Mo1 1_655 1_655 71.76(8) ?
Pt1 Si1 Mo1 . 1_655 117.05(9) ?
Pt1 Si1 Mo1 1_545 1_655 117.05(9) ?
Pt2 Si1 Pt3 1_655 1_655 68.87(7) ?
Pt1 Si1 Pt3 . 1_655 66.30(4) ?
Pt1 Si1 Pt3 1_545 1_655 121.20(11) ?
Mo1 Si1 Pt3 1_655 1_655 121.65(8) ?
Pt2 Si1 Pt3 1_655 1_645 68.87(7) ?
Pt1 Si1 Pt3 . 1_645 121.20(11) ?
Pt1 Si1 Pt3 1_545 1_645 66.30(4) ?
Mo1 Si1 Pt3 1_655 1_645 121.65(8) ?
Pt3 Si1 Pt3 1_655 1_645 80.71(9) ?
Pt2 Si1 Si2 1_655 . 110.40(11) ?
Pt1 Si1 Si2 . . 59.61(7) ?
Pt1 Si1 Si2 1_545 . 114.21(13) ?
Mo1 Si1 Si2 1_655 . 57.52(8) ?
Pt3 Si1 Si2 1_655 . 99.50(4) ?
Pt3 Si1 Si2 1_645 . 179.13(14) ?
Pt2 Si1 Si2 1_655 1_545 110.40(11) ?
Pt1 Si1 Si2 . 1_545 114.21(13) ?
Pt1 Si1 Si2 1_545 1_545 59.61(7) ?
Mo1 Si1 Si2 1_655 1_545 57.52(8) ?
Pt3 Si1 Si2 1_655 1_545 179.13(14) ?
Pt3 Si1 Si2 1_645 1_545 99.50(4) ?
Si2 Si1 Si2 . 1_545 80.27(12) ?
Pt3 Si2 Pt2 . 1_565 70.50(7) ?
Pt3 Si2 Pt2 . . 70.50(7) ?
Pt2 Si2 Pt2 1_565 . 87.10(10) ?
Pt3 Si2 Mo1 . 1_665 135.41(6) ?
Pt2 Si2 Mo1 1_565 1_665 70.30(5) ?
Pt2 Si2 Mo1 . 1_665 127.17(12) ?
Pt3 Si2 Mo1 . 1_655 135.41(6) ?
Pt2 Si2 Mo1 1_565 1_655 127.17(12) ?
Pt2 Si2 Mo1 . 1_655 70.30(5) ?
Mo1 Si2 Mo1 1_665 1_655 86.17(9) ?
Pt3 Si2 Pt1 . . 68.37(8) ?
Pt2 Si2 Pt1 1_565 . 118.36(8) ?
Pt2 Si2 Pt1 . . 118.36(8) ?
Mo1 Si2 Pt1 1_665 . 114.39(9) ?
Mo1 Si2 Pt1 1_655 . 114.39(9) ?
Pt3 Si2 Si1 . 1_565 105.40(11) ?
Pt2 Si2 Si1 1_565 1_565 96.07(4) ?
Pt2 Si2 Si1 . 1_565 173.71(13) ?
Mo1 Si2 Si1 1_665 1_565 59.11(7) ?
Mo1 Si2 Si1 1_655 1_565 111.55(13) ?
Pt1 Si2 Si1 . 1_565 55.35(8) ?
Pt3 Si2 Si1 . . 105.40(11) ?
Pt2 Si2 Si1 1_565 . 173.71(13) ?
Pt2 Si2 Si1 . . 96.07(4) ?
Mo1 Si2 Si1 1_665 . 111.55(13) ?
Mo1 Si2 Si1 1_655 . 59.11(7) ?
Pt1 Si2 Si1 . . 55.35(8) ?
Si1 Si2 Si1 1_565 . 80.27(12) ?
Pt3 Si3 Pt3 . 1_545 93.20(11) ?
Pt3 Si3 Pt1 . 5_656 132.47(6) ?
Pt3 Si3 Pt1 1_545 5_656 132.47(6) ?
Pt3 Si3 Pt3 . 5_556 110.33(9) ?
Pt3 Si3 Pt3 1_545 5_556 110.33(9) ?
Pt1 Si3 Pt3 5_656 5_556 70.27(8) ?
Pt3 Si3 Pt1 . 1_545 128.58(13) ?
Pt3 Si3 Pt1 1_545 1_545 69.08(4) ?
Pt1 Si3 Pt1 5_656 1_545 71.20(7) ?
Pt3 Si3 Pt1 5_556 1_545 121.08(9) ?
Pt3 Si3 Pt1 . . 69.08(4) ?
Pt3 Si3 Pt1 1_545 . 128.58(13) ?
Pt1 Si3 Pt1 5_656 . 71.20(7) ?
Pt3 Si3 Pt1 5_556 . 121.08(9) ?
Pt1 Si3 Pt1 1_545 . 84.88(9) ?
Pt3 Si3 Si3 . 5_546 110.98(16) ?
Pt3 Si3 Si3 1_545 5_546 56.86(7) ?
Pt1 Si3 Si3 5_656 5_546 106.10(14) ?
Pt3 Si3 Si3 5_556 5_546 53.47(10) ?
Pt1 Si3 Si3 1_545 5_546 98.92(3) ?
Pt1 Si3 Si3 . 5_546 174.46(16) ?
Pt3 Si3 Si3 . 5_556 56.86(7) ?
Pt3 Si3 Si3 1_545 5_556 110.98(16) ?
Pt1 Si3 Si3 5_656 5_556 106.10(14) ?
Pt3 Si3 Si3 5_556 5_556 53.47(10) ?
Pt1 Si3 Si3 1_545 5_556 174.46(16) ?
Pt1 Si3 Si3 . 5_556 98.92(3) ?
Si3 Si3 Si3 5_546 5_556 77.02(16) ?
Pt2 Si4 Pt2 . 1_545 93.11(11) ?
Pt2 Si4 Mo1 . 6_657 72.54(5) ?
Pt2 Si4 Mo1 1_545 6_657 134.49(14) ?
Pt2 Si4 Mo1 . 6_647 134.49(14) ?
Pt2 Si4 Mo1 1_545 6_647 72.54(5) ?
Mo1 Si4 Mo1 6_657 6_647 87.14(10) ?
Pt2 Si4 Mo1 . 1_545 134.58(13) ?
Pt2 Si4 Mo1 1_545 1_545 72.63(4) ?
Mo1 Si4 Mo1 6_657 1_545 146.00(13) ?
Mo1 Si4 Mo1 6_647 1_545 83.07(4) ?
Pt2 Si4 Mo1 . . 72.63(4) ?
Pt2 Si4 Mo1 1_545 . 134.58(13) ?
Mo1 Si4 Mo1 6_657 . 83.07(4) ?
Mo1 Si4 Mo1 6_647 . 146.01(13) ?
Mo1 Si4 Mo1 1_545 . 87.10(10) ?

loop_
_geom_bond_atom_site_label_1
_geom_bond_atom_site_label_2
_geom_bond_site_symmetry_2
_geom_bond_distance
_geom_bond_publ_flag
Pt1 Si3 5_656 2.406(3) y
Pt1 Si1 . 2.460(2) n
Pt1 Si1 1_565 2.460(2) n
Pt1 Si2 . 2.579(3) n
Pt1 Si3 . 2.590(2) n
Pt1 Si3 1_565 2.590(2) n
Pt1 Pt3 1_655 2.8281(6) n
Pt1 Pt3 . 2.8362(6) n
Pt1 Pt1 5_656 2.9119(6) n
Pt1 Pt1 5_666 2.9119(6) y
Pt2 Si1 1_455 2.387(3) y
Pt2 Si4 1_565 2.407(2) ?
Pt2 Si4 . 2.407(2) ?
Pt2 Si2 . 2.536(2) ?
Pt2 Si2 1_545 2.536(2) ?
Pt2 Pt3 1_545 2.8874(5) ?
Pt2 Pt3 . 2.8874(5) ?
Pt2 Mo1 6_657 2.9255(10) ?
Pt2 Mo1 . 2.9294(10) ?
Pt2 Mo1 1_655 2.9331(10) y
Pt3 Si3 . 2.405(2) y
Pt3 Si3 1_565 2.405(2) ?
Pt3 Si2 . 2.466(3) ?
Pt3 Si3 5_556 2.506(3) ?
Pt3 Si1 1_455 2.699(2) ?
Pt3 Si1 1_465 2.699(2) ?
Pt3 Pt1 1_455 2.8281(6) ?
Pt3 Pt1 1_555 2.8360(10) ?
Pt3 Pt2 1_565 2.8874(5) ?
Pt3 Pt2 1_555 2.8874(5) y
Mo1 Si4 1_555 2.535(2) y
Mo1 Si4 1_565 2.537(2) ?
Mo1 Si4 6_567 2.535(2) ?
Mo1 Si4 6_557 2.535(2) ?
Mo1 Si2 1_445 2.558(2) ?
Mo1 Si2 1_455 2.558(2) ?
Mo1 Si1 1_455 2.602(3) ?
Mo1 Pt2 6_557 2.9256(10) ?
Mo1 Pt2 1_555 2.9290(10) ?
Mo1 Pt2 1_455 2.9331(10) y
Si1 Pt2 1_655 2.387(3) y
Si1 Pt1 1_545 2.460(2) ?
Si1 Pt1 1_555 2.460(2) ?
Si1 Mo1 1_655 2.602(3) ?
Si1 Pt3 1_655 2.699(2) ?
Si1 Pt3 1_645 2.699(2) ?
Si1 Si2 1_545 2.711(3) ?
Si1 Si2 . 2.711(3) y
Si2 Pt3 1_555 2.466(3) y
Si2 Pt2 1_565 2.536(2) ?
Si2 Pt2 1_555 2.536(2) ?
Si2 Mo1 1_665 2.558(2) ?
Si2 Mo1 1_655 2.558(2) ?
Si2 Pt1 1_555 2.579(3) ?
Si2 Si1 1_565 2.711(3) ?
Si2 Si1 1_555 2.711(3) y
Si3 Pt1 1_545 2.590(2) y
Si3 Pt1 1_555 2.590(2) ?
SI3 Pt3 1_555 2.405(2) ?
Si3 Pt3 1_545 2.405(2) ?
Si3 Pt1 5_656 2.406(3) ?
Si3 Pt3 5_556 2.506(3) ?
Si3 Si3 5_546 2.807(5) ?
Si3 Si3 5_556 2.807(5) y
Si4 Pt2 1_545 2.407(2) y
Si4 Pt2 1_555 2.407(2) ?
Si4 Mo1 6_657 2.535(2) ?
Si4 Mo1 6_647 2.535(2) ?
Si4 Mo1 1_545 2.537(2) ?
Si4 Mo1 1_555 2.536(2) ?
Si4 Si4 6_657 3.012(5) ?
Si4 Si4 6_557 3.012(5) y
